data_4074741
loop_
_publ_author_name
'Wei, Xiaolan'
'Carroll, Patrick J.'
'Sneddon, Larry G.'

_publ_section_title
;
 Ruthenium-Catalyzed Homo and Cross Metathesis Reactions of
 Alkenylpolyboranes:&#x00A0; New Routes to Functionalo-Carborane and
 Decaborane Derivatives
;
_journal_issue 3
_journal_name_full Organometallics
_journal_page_first 609
_journal_paper_doi 10.1021/om050851l
_journal_volume 25
_journal_year 2006
_chemical_formula_sum 'C8 H28 B20'
_chemical_formula_weight 340.50
_space_group_IT_number 14
_symmetry_cell_setting monoclinic
_symmetry_Int_Tables_number 14
_symmetry_space_group_name_Hall '-P 2yn'
_symmetry_space_group_name_H-M 'P 1 21/n 1'
_atom_sites_solution_hydrogens geom
_atom_sites_solution_primary direct
_audit_creation_method SHELXL-97
_cell_angle_alpha 90.00
_cell_angle_beta 91.3660(10)
_cell_angle_gamma 90.00
_cell_formula_units_Z 2
_cell_length_a 6.6668(7)
_cell_length_b 13.4716(13)
_cell_length_c 11.5792(11)
_cell_measurement_temperature 143(1)
_cell_volume 1039.66(18)
_computing_data_collection 'CrystalClear (Rigaku, 1999)'
_computing_data_reduction 'CrystalClear (Rigaku, 1999)'
_computing_structure_refinement 'SHELXL-97 (Sheldrick, 1997)'
_computing_structure_solution 'SIR97 (Altomare, 1999)'
_diffrn_ambient_temperature 143(1)
_diffrn_measured_fraction_theta_full 0.953
_diffrn_measured_fraction_theta_max 0.953
_diffrn_measurement_device 'CCD Area Detector'
_diffrn_measurement_device_type 'Rigaku Mercury'
_diffrn_measurement_method 'phi and omega rotations'
_diffrn_radiation_monochromator graphite
_diffrn_radiation_source 'rotating anode'
_diffrn_radiation_type MoK\a
_diffrn_radiation_wavelength 0.71069
_diffrn_reflns_av_R_equivalents 0.0171
_diffrn_reflns_av_sigmaI/netI 0.0180
_diffrn_reflns_limit_h_max 8
_diffrn_reflns_limit_h_min -6
_diffrn_reflns_limit_k_max 15
_diffrn_reflns_limit_k_min -14
_diffrn_reflns_limit_l_max 13
_diffrn_reflns_limit_l_min -11
_diffrn_reflns_number 5970
_diffrn_reflns_theta_full 25.33
_diffrn_reflns_theta_max 25.33
_diffrn_reflns_theta_min 3.02
_exptl_absorpt_coefficient_mu 0.046
_exptl_absorpt_correction_T_max 1.000
_exptl_absorpt_correction_T_min 0.838
_exptl_absorpt_correction_type multi-scan
_exptl_crystal_density_diffrn 1.088
_exptl_crystal_density_method 'not measured'
_exptl_crystal_F_000 352
_exptl_crystal_size_max 0.35
_exptl_crystal_size_mid 0.27
_exptl_crystal_size_min 0.10
_refine_diff_density_max 0.196
_refine_diff_density_min -0.242
_refine_diff_density_rms 0.038
_refine_ls_extinction_method none
_refine_ls_goodness_of_fit_ref 1.061
_refine_ls_hydrogen_treatment constr
_refine_ls_matrix_type full
_refine_ls_number_parameters 180
_refine_ls_number_reflns 1801
_refine_ls_number_restraints 6
_refine_ls_restrained_S_all 1.060
_refine_ls_R_factor_all 0.0505
_refine_ls_R_factor_gt 0.0464
_refine_ls_shift/su_max 0.000
_refine_ls_shift/su_mean 0.000
_refine_ls_structure_factor_coef Fsqd
_refine_ls_weighting_details 'calc w=1/[\s^2^(Fo^2^)+(0.0824P)^2^+0.1770P] where P=(Fo^2^+2Fc^2^)/3'
_refine_ls_weighting_scheme calc
_refine_ls_wR_factor_gt 0.1242
_refine_ls_wR_factor_ref 0.1286
_reflns_number_gt 1632
_reflns_number_total 1801
_reflns_threshold_expression >2sigma(I)
_cod_data_source_file om050851lsi20051002_080252.cif
_cod_data_source_block cmpd3
_cod_original_sg_symbol_H-M 'P 21/n     '
_cod_database_code 4074741

loop_
_symmetry_equiv_pos_as_xyz
'x, y, z'
'-x+1/2, y+1/2, -z+1/2'
'-x, -y, -z'
'x-1/2, -y-1/2, z-1/2'

loop_
_atom_site_label
_atom_site_type_symbol
_atom_site_fract_x
_atom_site_fract_y
_atom_site_fract_z
_atom_site_U_iso_or_equiv
_atom_site_adp_type
_atom_site_occupancy
_atom_site_symmetry_multiplicity
_atom_site_calc_flag
_atom_site_refinement_flags
_atom_site_disorder_assembly
_atom_site_disorder_group
C1 C 0.49441(17) 0.67104(8) 0.66696(9) 0.0203(3) Uani 1 1 d . . .
C2 C 0.40039(18) 0.73703(8) 0.55877(10) 0.0210(3) Uani 1 1 d . . .
B3 B 0.2468(2) 0.70770(10) 0.67018(11) 0.0228(3) Uani 1 1 d . . .
B4 B 0.4065(2) 0.71420(10) 0.79462(11) 0.0232(3) Uani 1 1 d . . .
B5 B 0.6532(2) 0.74253(10) 0.74936(12) 0.0248(3) Uani 1 1 d . . .
B6 B 0.6479(2) 0.75348(10) 0.59670(12) 0.0233(3) Uani 1 1 d . . .
B7 B 0.2417(2) 0.82648(10) 0.60377(12) 0.0250(3) Uani 1 1 d . . .
B8 B 0.2478(2) 0.81550(10) 0.75677(12) 0.0240(3) Uani 1 1 d . . .
B9 B 0.4999(2) 0.83731(10) 0.80581(12) 0.0263(3) Uani 1 1 d . . .
B10 B 0.6488(2) 0.86149(10) 0.68279(13) 0.0279(4) Uani 1 1 d . . .
B11 B 0.4892(2) 0.85470(10) 0.55824(12) 0.0261(3) Uani 1 1 d . . .
B12 B 0.3979(2) 0.90676(10) 0.68796(12) 0.0273(4) Uani 1 1 d . . .
C13 C 0.5388(2) 0.56069(9) 0.65066(11) 0.0277(3) Uani 1 1 d . . .
H13A H 0.6830 0.5517 0.6489 0.037 Uiso 0.80 1 calc PR A 1
H13B H 0.4906 0.5247 0.7171 0.037 Uiso 0.80 1 calc PR A 1
H13C H 0.6593 0.5439 0.6950 0.037 Uiso 0.20 1 calc PR A 2
H13D H 0.4291 0.5225 0.6816 0.037 Uiso 0.20 1 calc PR A 2
C14 C 0.4468(4) 0.51600(13) 0.54364(15) 0.0264(4) Uani 0.80 1 d PU . 1
H14 H 0.3079 0.5105 0.5383 0.035 Uiso 0.80 1 calc PR . 1
C14' C 0.5672(16) 0.5304(5) 0.5261(6) 0.0278(14) Uani 0.20 1 d PU . 2
H14' H 0.6768 0.5537 0.4859 0.037 Uiso 0.20 1 calc PR . 2
H2 H 0.379(2) 0.6991(10) 0.4905(13) 0.031(4) Uiso 1 1 d . B 2
H3 H 0.137(2) 0.6501(11) 0.6521(13) 0.036(4) Uiso 1 1 d . C 2
H4 H 0.387(2) 0.6590(11) 0.8607(13) 0.036(4) Uiso 1 1 d . D 2
H5 H 0.778(2) 0.7033(12) 0.7896(14) 0.044(4) Uiso 1 1 d . E 2
H6 H 0.758(2) 0.7214(10) 0.5415(13) 0.034(4) Uiso 1 1 d . F 2
H7 H 0.115(3) 0.8441(11) 0.5474(14) 0.044(4) Uiso 1 1 d . G 2
H8 H 0.116(2) 0.8331(11) 0.8070(13) 0.042(4) Uiso 1 1 d . H 2
H9 H 0.534(2) 0.8701(11) 0.8935(14) 0.044(4) Uiso 1 1 d . I 2
H10 H 0.784(3) 0.9094(12) 0.6844(14) 0.049(5) Uiso 1 1 d . J 2
H11 H 0.515(2) 0.8907(12) 0.4735(14) 0.048(5) Uiso 1 1 d . K 2
H12 H 0.371(2) 0.9885(11) 0.6936(13) 0.047(5) Uiso 1 1 d . L 2

loop_
_atom_site_aniso_label
_atom_site_aniso_U_11
_atom_site_aniso_U_22
_atom_site_aniso_U_33
_atom_site_aniso_U_23
_atom_site_aniso_U_13
_atom_site_aniso_U_12
C1 0.0243(6) 0.0201(6) 0.0164(6) -0.0001(4) 0.0003(4) 0.0010(4)
C2 0.0264(7) 0.0194(6) 0.0171(6) -0.0006(4) -0.0009(5) 0.0002(4)
B3 0.0227(7) 0.0238(7) 0.0219(7) -0.0005(5) 0.0004(5) -0.0022(5)
B4 0.0273(7) 0.0254(8) 0.0170(7) -0.0014(5) 0.0012(5) 0.0012(5)
B5 0.0221(7) 0.0297(8) 0.0224(7) -0.0056(5) -0.0028(5) 0.0013(5)
B6 0.0236(7) 0.0228(8) 0.0237(7) -0.0019(5) 0.0045(5) -0.0006(5)
B7 0.0277(8) 0.0231(7) 0.0240(7) 0.0008(5) -0.0012(6) 0.0052(5)
B8 0.0237(7) 0.0249(8) 0.0235(7) -0.0027(5) 0.0037(5) 0.0024(5)
B9 0.0272(8) 0.0280(8) 0.0235(7) -0.0087(5) -0.0005(6) -0.0004(5)
B10 0.0268(8) 0.0259(8) 0.0312(8) -0.0074(6) 0.0027(6) -0.0070(5)
B11 0.0338(8) 0.0191(7) 0.0256(7) 0.0008(5) 0.0056(6) -0.0007(5)
B12 0.0328(8) 0.0199(7) 0.0292(8) -0.0043(5) 0.0034(6) 0.0005(5)
C13 0.0379(7) 0.0198(7) 0.0254(7) 0.0002(5) 0.0003(5) 0.0048(5)
C14 0.0313(11) 0.0183(9) 0.0296(11) 0.0021(8) 0.0016(8) 0.0003(7)
C14' 0.050(5) 0.012(3) 0.022(4) -0.004(3) 0.018(4) 0.002(3)

loop_
_atom_type_symbol
_atom_type_description
_atom_type_scat_dispersion_real
_atom_type_scat_dispersion_imag
_atom_type_scat_source
C C 0.0033 0.0016 'International Tables Vol C Tables 4.2.6.8 and 6.1.1.4'
H H 0.0000 0.0000 'International Tables Vol C Tables 4.2.6.8 and 6.1.1.4'
B B 0.0013 0.0007 'International Tables Vol C Tables 4.2.6.8 and 6.1.1.4'

loop_
_geom_angle_atom_site_label_1
_geom_angle_atom_site_label_2
_geom_angle_atom_site_label_3
_geom_angle
_geom_angle_site_symmetry_1
C13 C1 C2 120.14(9) .
C13 C1 B4 120.68(9) .
C2 C1 B4 110.05(9) .
C13 C1 B5 119.93(10) .
C2 C1 B5 109.90(9) .
B4 C1 B5 62.88(8) .
C13 C1 B3 118.00(10) .
C2 C1 B3 60.98(7) .
B4 C1 B3 62.27(7) .
B5 C1 B3 114.06(9) .
C13 C1 B6 116.67(9) .
C2 C1 B6 60.91(7) .
B4 C1 B6 114.13(9) .
B5 C1 B6 62.21(8) .
B3 C1 B6 113.84(9) .
C1 C2 B11 112.42(9) .
C1 C2 B7 112.27(9) .
B11 C2 B7 63.62(8) .
C1 C2 B6 61.83(7) .
B11 C2 B6 62.91(8) .
B7 C2 B6 115.74(9) .
C1 C2 B3 61.71(7) .
B11 C2 B3 115.74(9) .
B7 C2 B3 62.82(8) .
B6 C2 B3 115.25(9) .
C1 C2 H2 112.9(9) .
B11 C2 H2 123.2(9) .
B7 C2 H2 123.8(9) .
B6 C2 H2 114.1(9) .
B3 C2 H2 114.9(9) .
C2 B3 C1 57.31(7) .
C2 B3 B8 104.12(9) .
C1 B3 B8 104.91(9) .
C2 B3 B4 104.04(9) .
C1 B3 B4 58.34(7) .
B8 B3 B4 60.24(7) .
C2 B3 B7 58.09(7) .
C1 B3 B7 104.92(9) .
B8 B3 B7 60.27(8) .
B4 B3 B7 108.21(9) .
C2 B3 H3 115.7(8) .
C1 B3 H3 115.8(8) .
B8 B3 H3 133.7(8) .
B4 B3 H3 125.6(8) .
B7 B3 H3 123.7(8) .
C1 B4 B3 59.39(7) .
C1 B4 B9 104.76(9) .
B3 B4 B9 107.95(9) .
C1 B4 B8 105.26(9) .
B3 B4 B8 59.64(7) .
B9 B4 B8 60.37(7) .
C1 B4 B5 58.58(7) .
B3 B4 B5 108.21(9) .
B9 B4 B5 59.75(8) .
B8 B4 B5 108.17(9) .
C1 B4 H4 115.5(8) .
B3 B4 H4 117.5(8) .
B9 B4 H4 129.9(8) .
B8 B4 H4 128.6(8) .
B5 B4 H4 119.2(8) .
C1 B5 B9 104.94(9) .
C1 B5 B6 59.48(7) .
B9 B5 B6 108.07(10) .
C1 B5 B10 105.24(9) .
B9 B5 B10 60.43(8) .
B6 B5 B10 59.55(8) .
C1 B5 B4 58.54(7) .
B9 B5 B4 60.01(8) .
B6 B5 B4 108.36(9) .
B10 B5 B4 108.38(9) .
C1 B5 H5 115.2(8) .
B9 B5 H5 129.6(9) .
B6 B5 H5 117.9(9) .
B10 B5 H5 129.2(8) .
B4 B5 H5 118.3(9) .
C2 B6 C1 57.27(7) .
C2 B6 B10 104.02(9) .
C1 B6 B10 104.98(9) .
C2 B6 B5 103.96(9) .
C1 B6 B5 58.32(7) .
B10 B6 B5 60.37(8) .
C2 B6 B11 58.01(7) .
C1 B6 B11 104.82(9) .
B10 B6 B11 60.16(8) .
B5 B6 B11 108.14(9) .
C2 B6 H6 117.5(8) .
C1 B6 H6 116.2(8) .
B10 B6 H6 132.4(8) .
B5 B6 H6 124.2(8) .
B11 B6 H6 124.7(8) .
C2 B7 B3 59.09(7) .
C2 B7 B12 103.87(9) .
B3 B7 B12 107.82(9) .
C2 B7 B8 104.34(9) .
B3 B7 B8 59.56(7) .
B12 B7 B8 60.29(8) .
C2 B7 B11 58.14(7) .
B3 B7 B11 108.14(9) .
B12 B7 B11 59.91(8) .
B8 B7 B11 108.22(10) .
C2 B7 H7 117.0(8) .
B3 B7 H7 117.8(8) .
B12 B7 H7 129.5(8) .
B8 B7 H7 128.3(9) .
B11 B7 H7 119.2(9) .
B3 B8 B4 60.12(7) .
B3 B8 B7 60.17(7) .
B4 B8 B7 108.04(9) .
B3 B8 B12 107.93(9) .
B4 B8 B12 107.63(9) .
B7 B8 B12 59.83(8) .
B3 B8 B9 107.88(9) .
B4 B8 B9 59.81(8) .
B7 B8 B9 107.62(10) .
B12 B8 B9 59.69(8) .
B3 B8 H8 119.3(8) .
B4 B8 H8 121.2(8) .
B7 B8 H8 120.9(8) .
B12 B8 H8 123.7(8) .
B9 B8 H8 123.9(8) .
B5 B9 B4 60.24(8) .
B5 B9 B12 108.06(9) .
B4 B9 B12 107.99(9) .
B5 B9 B8 108.13(9) .
B4 B9 B8 59.82(7) .
B12 B9 B8 60.14(8) .
B5 B9 B10 60.01(8) .
B4 B9 B10 108.23(9) .
B12 B9 B10 60.07(8) .
B8 B9 B10 108.26(10) .
B5 B9 H9 120.6(8) .
B4 B9 H9 119.7(8) .
B12 B9 H9 123.5(8) .
B8 B9 H9 121.4(9) .
B10 B9 H9 122.9(9) .
B6 B10 B11 60.27(7) .
B6 B10 B5 60.08(7) .
B11 B10 B5 108.00(9) .
B6 B10 B12 108.08(9) .
B11 B10 B12 59.98(8) .
B5 B10 B12 107.41(10) .
B6 B10 B9 107.80(9) .
B11 B10 B9 107.75(10) .
B5 B10 B9 59.56(8) .
B12 B10 B9 59.71(8) .
B6 B10 H10 118.7(9) .
B11 B10 H10 121.1(9) .
B5 B10 H10 120.8(9) .
B12 B10 H10 124.4(9) .
B9 B10 H10 124.1(9) .
C2 B11 B10 104.39(9) .
C2 B11 B6 59.09(7) .
B10 B11 B6 59.57(8) .
C2 B11 B12 103.86(9) .
B10 B11 B12 60.25(8) .
B6 B11 B12 107.75(10) .
C2 B11 B7 58.24(7) .
B10 B11 B7 108.16(10) .
B6 B11 B7 108.17(9) .
B12 B11 B7 59.80(8) .
C2 B11 H11 118.3(9) .
B10 B11 H11 126.2(9) .
B6 B11 H11 116.8(9) .
B12 B11 H11 129.6(8) .
B7 B11 H11 121.3(9) .
B7 B12 B9 108.04(9) .
B7 B12 B11 60.29(8) .
B9 B12 B11 107.98(10) .
B7 B12 B10 108.16(9) .
B9 B12 B10 60.22(8) .
B11 B12 B10 59.76(8) .
B7 B12 B8 59.88(8) .
B9 B12 B8 60.17(8) .
B11 B12 B8 108.19(9) .
B10 B12 B8 108.40(10) .
B7 B12 H12 122.5(8) .
B9 B12 H12 122.2(8) .
B11 B12 H12 119.8(8) .
B10 B12 H12 119.5(9) .
B8 B12 H12 124.0(8) .
C14 C13 C14' 33.0(3) .
C14 C13 C1 114.65(11) .
C14' C13 C1 114.1(2) .
C14 C13 H13A 108.6 .
C14' C13 H13A 78.4 .
C1 C13 H13A 108.6 .
C14 C13 H13B 108.6 .
C14' C13 H13B 132.2 .
C1 C13 H13B 108.6 .
H13A C13 H13B 107.6 .
C14 C13 H13C 131.5 .
C14' C13 H13C 108.7 .
C1 C13 H13C 108.7 .
H13A C13 H13C 34.2 .
H13B C13 H13C 75.5 .
C14 C13 H13D 78.2 .
C14' C13 H13D 108.7 .
C1 C13 H13D 108.7 .
H13A C13 H13D 134.3 .
H13B C13 H13D 34.4 .
H13C C13 H13D 107.6 .
C14 C14 C13 123.3(3) 3_666
C14 C14 H14 118.4 3_666
C13 C14 H14 118.4 .
C14' C14' C13 119.6(11) 3_666
C14' C14' H14' 120.2 3_666
C13 C14' H14' 120.2 .

loop_
_geom_bond_atom_site_label_1
_geom_bond_atom_site_label_2
_geom_bond_distance
_geom_bond_site_symmetry_2
C1 C13 1.5283(16) .
C1 C2 1.6478(15) .
C1 B4 1.7052(17) .
C1 B5 1.7058(17) .
C1 B3 1.7242(17) .
C1 B6 1.7268(17) .
C2 B11 1.6921(17) .
C2 B7 1.6940(17) .
C2 B6 1.7117(18) .
C2 B3 1.7122(17) .
C2 H2 0.949(15) .
B3 B8 1.7645(18) .
B3 B4 1.7732(18) .
B3 B7 1.7753(18) .
B3 H3 1.086(16) .
B4 B9 1.7750(19) .
B4 B8 1.7752(18) .
B4 B5 1.779(2) .
B4 H4 1.077(15) .
B5 B9 1.7702(19) .
B5 B6 1.7733(19) .
B5 B10 1.778(2) .
B5 H5 1.081(16) .
B6 B10 1.7637(18) .
B6 B11 1.7762(19) .
B6 H6 1.074(15) .
B7 B12 1.7763(19) .
B7 B8 1.7772(19) .
B7 B11 1.785(2) .
B7 H7 1.079(17) .
B8 B12 1.7845(19) .
B8 B9 1.7851(19) .
B8 H8 1.091(16) .
B9 B12 1.777(2) .
B9 B10 1.786(2) .
B9 H9 1.126(16) .
B10 B11 1.774(2) .
B10 B12 1.783(2) .
B10 H10 1.110(17) .
B11 B12 1.7783(19) .
B11 H11 1.112(17) .
B12 H12 1.119(15) .
C13 C14 1.496(2) .
C13 C14' 1.515(8) .
C13 H13A 0.9700 .
C13 H13B 0.9700 .
C13 H13C 0.9700 .
C13 H13D 0.9700 .
C14 C14 1.321(4) 3_666
C14 H14 0.9300 .
C14' C14' 1.346(17) 3_666
C14' H14' 0.9300 .
